data_4344193
loop_
_publ_author_name
'Bino, A.'
'Cotton, F.A.'

_publ_section_title
;
 The tetrakis(hydrogen phosphato)dimolybdenum ion (Mo2 (H P O4)4).
 compounds with a metal-metal triple bond which are easily prepared and
 permanently stable in air
;
_journal_name_full 'Inorganic Chemistry'
_journal_page_first 3562
_journal_page_last 3565
_journal_volume 18
_journal_year 1979
_chemical_formula_sum 'Cs2 H8 Mo2 O18 P4'
_chemical_name_systematic 'Cs2 (Mo2 (H P O4)4 (H2 O)2)'
_space_group_IT_number 14
_symmetry_space_group_name_Hall '-P 2ybc'
_symmetry_space_group_name_H-M 'P 1 21/c 1'
_cell_angle_alpha 90
_cell_angle_beta 90.92
_cell_angle_gamma 90
_cell_formula_units_Z 4
_cell_length_a 8.751
_cell_length_b 11.217
_cell_length_c 17.938
_cell_volume 1760.567
_citation_journal_id_ASTM INOCAJ
_cod_data_source_file Bino_INOCAJ_1979_618.cif
_cod_data_source_block H8Cs2Mo2O18P4
_cod_original_formula_sum 'H8 Cs2 Mo2 O18 P4'
_cod_database_code 4344193

loop_
_symmetry_equiv_pos_as_xyz
x,y,z
-x,y+1/2,-z+1/2
-x,-y,-z
x,-y-1/2,z-1/2

loop_
_atom_site_label
_atom_site_type_symbol
_atom_site_fract_x
_atom_site_fract_y
_atom_site_fract_z
_atom_site_occupancy
_atom_site_U_iso_or_equiv
O5 O-2 0.078 0.333 0.5331 1 0.0
O12 O-2 0.124 0.229 0.8123 1 0.0
Mo2 Mo+3 0.2767 0.1462 0.61922 1 0.0
P3 P+5 0.0154 0.2099 0.5069 1 0.0
P4 P+5 0.4764 0.2791 0.5025 1 0.0
O9 O-2 0.443 0.159 0.5442 1 0.0
O10 O-2 0.53 0.274 0.8112 1 0.0
O4 O-2 0.062 0.334 0.6918 1 0.0
O13 O-2 -0.131 0.19 0.7488 1 0.0
O11 O-2 0.647 0.297 0.6889 1 0.0
Cs1 Cs+1 0.2721 0.4879 0.86661 1 0.0
O2 O-2 0.287 -0.072 0.6137 1 0.0
Cs2 Cs+1 0.1993 -0.0063 0.90001 1 0.0
P1 P+5 0.4948 0.2725 0.73 1 0.0
O6 O-2 0.436 0.152 0.7014 1 0.0
O18 O-2 0.397 0.3786 0.5467 1 0.0
O7 O-2 0.112 0.112 0.6958 1 0.0
O16 O-2 0.387 0.273 0.4261 1 0.0
O3 O-2 0.383 0.371 0.7032 1 0.0
O8 O-2 0.128 0.114 0.5364 1 0.0
O14 O-2 -0.137 0.191 0.5464 1 0.0
Mo1 Mo+3 0.2337 0.3415 0.61948 1 0.0
P2 P+5 0.0357 0.2147 0.7363 1 0.0
O15 O-2 -0.009 0.2 0.4256 1 0.0
O1 O-2 0.196 0.565 0.6202 1 0.0
O17 O-2 0.639 0.304 0.492 1 0.0
